data_7119989
loop_
_publ_author_name
'Zhang, Yanhui'
'Liu, Rong'
'Liu, Bo'

_publ_section_title
;
 Total Synthesis of Nannocystin Ax
;
_journal_name_full 'Chem. Commun.'
_journal_paper_doi 10.1039/C7CC00469A
_journal_year 2017
_chemical_formula_moiety 'C42 H55 Cl2 N3 O8'
_chemical_formula_sum 'C42 H55 Cl2 N3 O8'
_chemical_formula_weight 800.79
_chemical_name_systematic
;
 ? 
;
_space_group_crystal_system monoclinic
_space_group_IT_number 4
_space_group_name_Hall 'P 2yb'
_space_group_name_H-M_alt 'P 1 21 1'
_symmetry_space_group_name_Hall 'P 2yb'
_symmetry_space_group_name_H-M 'P 1 21 1'
_atom_sites_solution_hydrogens mixed
_atom_sites_solution_primary direct
_audit_creation_date 2016-11-29
_audit_creation_method
;
Olex2 1.2
(compiled 2016.11.24 svn.r3356 for OlexSys, GUI svn.r5267)
;
_audit_update_record
;
2016-11-29 deposited with the CCDC.
2017-04-20 downloaded from the CCDC.
;
_cell_angle_alpha 90
_cell_angle_beta 111.966(8)
_cell_angle_gamma 90
_cell_formula_units_Z 2
_cell_length_a 14.4214(10)
_cell_length_b 11.6137(6)
_cell_length_c 16.9862(11)
_cell_measurement_reflns_used 2221
_cell_measurement_temperature 293(2)
_cell_measurement_theta_max 23.0790
_cell_measurement_theta_min 3.5090
_cell_volume 2638.4(3)
_computing_cell_refinement
;
CrysAlisPro, Agilent Technologies,
Version 1.171.37.35 (release 13-08-2014 CrysAlis171 .NET)
(compiled Aug 13 2014,18:06:01)
;
_computing_data_collection
;
CrysAlisPro, Agilent Technologies,
Version 1.171.37.35 (release 13-08-2014 CrysAlis171 .NET)
(compiled Aug 13 2014,18:06:01)
;
_computing_data_reduction
;
CrysAlisPro, Agilent Technologies,
Version 1.171.37.35 (release 13-08-2014 CrysAlis171 .NET)
(compiled Aug 13 2014,18:06:01)
;
_computing_molecular_graphics 'Olex2 (Dolomanov et al., 2009)'
_computing_publication_material 'Olex2 (Dolomanov et al., 2009)'
_computing_structure_refinement 'ShelXL (Sheldrick, 2015)'
_computing_structure_solution 'ShelXS (Sheldrick, 2008)'
_diffrn_ambient_temperature 293.15
_diffrn_detector 'CCD plate'
_diffrn_detector_area_resol_mean 16.0874
_diffrn_detector_type Eos
_diffrn_measured_fraction_theta_full 0.9981
_diffrn_measured_fraction_theta_max 0.5965
_diffrn_measurement_details
;
#__ type_ start__ end____ width___ exp.time_
  1 omega   -9.00   17.40   0.8000   25.0000
omega____ theta____ kappa____ phi______ frames
    -      -14.9669  -99.0000  -90.0000 33

#__ type_ start__ end____ width___ exp.time_
  2 omega   -1.00   83.00   0.8000   25.0000
omega____ theta____ kappa____ phi______ frames
    -       16.6856   38.0000  120.0000 105

#__ type_ start__ end____ width___ exp.time_
  3 omega   44.00   80.00   0.8000   25.0000
omega____ theta____ kappa____ phi______ frames
    -       16.6856   57.0000 -150.0000 45

#__ type_ start__ end____ width___ exp.time_
  4 omega    7.00   73.40   0.8000   25.0000
omega____ theta____ kappa____ phi______ frames
    -       16.6856   57.0000    0.0000 83
;
_diffrn_measurement_device 'four-circle diffractometer'
_diffrn_measurement_device_type 'Xcalibur, Eos'
_diffrn_measurement_method '\w scans'
_diffrn_orient_matrix_UB_11 0.0530130000
_diffrn_orient_matrix_UB_12 -0.0010774000
_diffrn_orient_matrix_UB_13 0.0159487000
_diffrn_orient_matrix_UB_21 -0.0010507000
_diffrn_orient_matrix_UB_22 0.0057877000
_diffrn_orient_matrix_UB_23 -0.0419001000
_diffrn_orient_matrix_UB_31 0.0010607000
_diffrn_orient_matrix_UB_32 0.0607841000
_diffrn_orient_matrix_UB_33 0.0042672000
_diffrn_radiation_monochromator graphite
_diffrn_radiation_probe x-ray
_diffrn_radiation_type 'Mo K\a'
_diffrn_radiation_wavelength 0.71073
_diffrn_reflns_av_R_equivalents 0.0210
_diffrn_reflns_av_unetI/netI 0.0530
_diffrn_reflns_Laue_measured_fraction_full 0.998
_diffrn_reflns_Laue_measured_fraction_max 0.998
_diffrn_reflns_limit_h_max 18
_diffrn_reflns_limit_h_min -17
_diffrn_reflns_limit_k_max 9
_diffrn_reflns_limit_k_min -14
_diffrn_reflns_limit_l_max 21
_diffrn_reflns_limit_l_min -20
_diffrn_reflns_number 12198
_diffrn_reflns_point_group_measured_fraction_full 0.741
_diffrn_reflns_point_group_measured_fraction_max 0.721
_diffrn_reflns_theta_full 25.242
_diffrn_reflns_theta_max 26.372
_diffrn_reflns_theta_min 2.923
_diffrn_source 'Enhance (Mo) X-ray Source'
_exptl_absorpt_coefficient_mu 0.166
_exptl_absorpt_correction_T_max 1.00000
_exptl_absorpt_correction_T_min 0.76925
_exptl_absorpt_correction_type multi-scan
_exptl_absorpt_process_details
;
CrysAlisPro, Agilent Technologies,
Version 1.171.37.35 (release 13-08-2014 CrysAlis171 .NET)
(compiled Aug 13 2014,18:06:01)
Empirical absorption correction using spherical harmonics,
 implemented in SCALE3 ABSPACK scaling algorithm.
;
_exptl_crystal_density_diffrn 1.008
_exptl_crystal_density_method 'not measured'
_exptl_crystal_F_000 852
_exptl_crystal_size_max 0.35
_exptl_crystal_size_mid 0.15
_exptl_crystal_size_min 0.15
_refine_diff_density_max 0.268
_refine_diff_density_min -0.193
_refine_diff_density_rms 0.043
_refine_ls_abs_structure_details
;
 Flack x determined using 1321 quotients [(I+)-(I-)]/[(I+)+(I-)]
 (Parsons, Flack and Wagner, Acta Cryst. B69 (2013) 249-259).
;
_refine_ls_abs_structure_Flack 0.11(3)
_refine_ls_extinction_method none
_refine_ls_goodness_of_fit_ref 0.927
_refine_ls_hydrogen_treatment mixed
_refine_ls_matrix_type full
_refine_ls_number_parameters 521
_refine_ls_number_reflns 7779
_refine_ls_number_restraints 3
_refine_ls_restrained_S_all 0.929
_refine_ls_R_factor_all 0.0881
_refine_ls_R_factor_gt 0.0587
_refine_ls_shift/su_max 0.003
_refine_ls_shift/su_mean 0.000
_refine_ls_structure_factor_coef Fsqd
_refine_ls_weighting_details 'w=1/[\s^2^(Fo^2^)+(0.1065P)^2^] where P=(Fo^2^+2Fc^2^)/3'
_refine_ls_weighting_scheme calc
_refine_ls_wR_factor_gt 0.1578
_refine_ls_wR_factor_ref 0.1729
_reflns_Friedel_coverage 0.374
_reflns_Friedel_fraction_full 0.456
_reflns_Friedel_fraction_max 0.414
_reflns_number_gt 4664
_reflns_number_total 7779
_reflns_threshold_expression 'I > 2\s(I)'
_cod_data_source_file c7cc00469a2.cif
_cod_data_source_block 161128_s3_zyh
_cod_database_code 7119989
_chemical_oxdiff_formula c12h12n2o3
_shelx_space_group_comment
;
The symmetry employed for this shelxl refinement is uniquely defined
by the following loop, which should always be used as a source of
symmetry information in preference to the above space-group names.
They are only intended as comments.
;
_shelx_estimated_absorpt_t_max 0.976
_shelx_estimated_absorpt_t_min 0.944
_reflns_odcompleteness_completeness 99.81
_reflns_odcompleteness_iscentric 1
_reflns_odcompleteness_theta 26.32
_olex2_refinement_description
;
1. Fixed Uiso
 At 1.2 times of:
  All C(H) groups, All C(H,H) groups, All N(H) groups
 At 1.5 times of:
  All C(H,H,H) groups, All O(H) groups
2. Restrained distances
 C23-Cl2A = C21-Cl1A
 1.8 with sigma of 0.02
3. Uiso/Uaniso restraints and constraints
Uanis(Cl1) = Uanis(Cl1A)
Uanis(Cl2) = Uanis(Cl2A)
Uanis(O3) = Uanis(O3A)
4. Others
 Sof(Cl1A)=Sof(Cl2A)=Sof(O3A)=1-FVAR(1)
 Sof(Cl1)=Sof(Cl2)=Sof(O3)=FVAR(1)
5.a Ternary CH refined with riding coordinates:
 C1(H1B), C3(H3), C5(H5), C6(H6), C11(H11), C16(H16), C39(H39)
5.b Secondary CH2 refined with riding coordinates:
 C12(H12A,H12B), C18(H18A,H18B), C41(H41A,H41B)
5.c Aromatic/amide H refined with riding coordinates:
 N1(H1A), C7(H7), C8(H8), C9(H9), C13(H13), C20(H20), C24(H24), C29(H29),
 C30(H30), C31(H31), C32(H32), C33(H33)
5.d Idealised Me refined as rotating group:
 C26(H26A,H26B,H26C), C27(H27A,H27B,H27C), C34(H34A,H34B,H34C), C35(H35A,H35B,
 H35C), C36(H36A,H36B,H36C), C37(H37A,H37B,H37C), C38(H38A,H38B,H38C), C40(H40A,
 H40B,H40C), C42(H42A,H42B,H42C)
5.e Idealised tetrahedral OH refined as rotating group:
 O1(H1), O4(H4)
;
_shelx_shelxl_version_number 2014/7
_olex2_submission_special_instructions 'No special instructions were received'

loop_
_space_group_symop_operation_xyz
'x, y, z'
'-x, y+1/2, -z'

loop_
_atom_site_label
_atom_site_type_symbol
_atom_site_fract_x
_atom_site_fract_y
_atom_site_fract_z
_atom_site_U_iso_or_equiv
_atom_site_adp_type
_atom_site_occupancy
_atom_site_site_symmetry_order
_atom_site_calc_flag
_atom_site_refinement_flags_posn
_atom_site_refinement_flags_occupancy
_atom_site_disorder_assembly
_atom_site_disorder_group
O1 O 0.2578(4) 0.8228(5) 0.1724(4) 0.1198(19) Uani 1 1 d . . . .
H1 H 0.2728 0.8090 0.2230 0.180 Uiso 1 1 calc GR . . .
O2 O 0.5740(3) 0.6152(3) 0.0412(2) 0.0653(10) Uani 1 1 d . . . .
O4 O 0.7325(3) 0.5818(3) 0.3343(2) 0.0601(9) Uani 1 1 d . . . .
H4 H 0.7623 0.6216 0.3116 0.090 Uiso 1 1 calc GR . . .
O5 O 0.8341(2) 0.4437(3) 0.24753(18) 0.0448(7) Uani 1 1 d . . . .
O6 O 0.9910(3) 0.6597(3) -0.1433(2) 0.0675(10) Uani 1 1 d . . . .
O7 O 0.5269(3) 0.7456(3) -0.1575(2) 0.0588(9) Uani 1 1 d . . . .
O8 O 0.3632(3) 0.3994(3) -0.1882(2) 0.0713(10) Uani 1 1 d . . . .
N1 N 0.5769(3) 0.4635(3) 0.1235(2) 0.0492(10) Uani 1 1 d . . . .
H1A H 0.5462 0.4022 0.1287 0.059 Uiso 1 1 calc R . . .
N2 N 0.4351(3) 0.5407(4) -0.0954(3) 0.0519(10) Uani 1 1 d . . . .
N3 N 0.4957(3) 0.5893(4) -0.2418(2) 0.0536(10) Uani 1 1 d . . . .
C1 C 0.4549(4) 0.4673(4) -0.0193(3) 0.0534(12) Uani 1 1 d . . . .
H1B H 0.4761 0.3912 -0.0310 0.064 Uiso 1 1 calc R . . .
C2 C 0.5413(3) 0.5220(4) 0.0507(3) 0.0438(11) Uani 1 1 d . . . .
C3 C 0.6652(3) 0.4994(4) 0.1941(3) 0.0472(11) Uani 1 1 d . . . .
H3 H 0.6932 0.5655 0.1747 0.057 Uiso 1 1 calc R . . .
C4 C 0.7414(3) 0.4038(4) 0.2138(3) 0.0427(10) Uani 1 1 d . . . .
C5 C 0.9152(4) 0.3604(4) 0.2658(3) 0.0502(12) Uani 1 1 d . . . .
H5 H 0.8925 0.2949 0.2269 0.060 Uiso 1 1 calc R . . .
C6 C 0.9981(4) 0.4249(4) 0.2477(3) 0.0544(13) Uani 1 1 d . . . .
H6 H 1.0536 0.3701 0.2610 0.065 Uiso 1 1 calc R . . .
C7 C 0.9651(4) 0.4467(5) 0.1554(3) 0.0552(12) Uani 1 1 d . . . .
H7 H 0.9343 0.3859 0.1195 0.066 Uiso 1 1 calc R . . .
C8 C 0.9748(4) 0.5430(5) 0.1191(3) 0.0630(14) Uani 1 1 d . . . .
H8 H 1.0032 0.6064 0.1531 0.076 Uiso 1 1 calc R . . .
C9 C 0.9421(4) 0.5541(4) 0.0263(3) 0.0551(12) Uani 1 1 d . . . .
H9 H 0.9125 0.4892 -0.0052 0.066 Uiso 1 1 calc R . . .
C10 C 0.9498(4) 0.6451(5) -0.0175(3) 0.0615(14) Uani 1 1 d . . . .
C11 C 0.9130(4) 0.6378(5) -0.1143(3) 0.0621(14) Uani 1 1 d . . . .
H11 H 0.8876 0.5599 -0.1319 0.075 Uiso 1 1 calc R . . .
C12 C 0.8317(4) 0.7231(6) -0.1604(4) 0.0746(16) Uani 1 1 d . . . .
H12A H 0.8546 0.7996 -0.1388 0.090 Uiso 1 1 calc R . . .
H12B H 0.8220 0.7223 -0.2201 0.090 Uiso 1 1 calc R . . .
C13 C 0.7334(4) 0.7025(5) -0.1531(4) 0.0642(14) Uani 1 1 d . . . .
H13 H 0.7338 0.6885 -0.0991 0.077 Uiso 1 1 calc R . . .
C14 C 0.6465(4) 0.7023(4) -0.2160(3) 0.0577(13) Uani 1 1 d . . . .
C15 C 0.5527(4) 0.6817(4) -0.2004(3) 0.0513(12) Uani 1 1 d . . . .
C16 C 0.3934(3) 0.5802(4) -0.2436(3) 0.0497(12) Uani 1 1 d . . . .
H16 H 0.3745 0.6565 -0.2301 0.060 Uiso 1 1 calc R . . .
C17 C 0.3956(4) 0.4991(4) -0.1720(3) 0.0537(13) Uani 1 1 d . . . .
C18 C 0.3612(4) 0.4523(5) 0.0010(3) 0.0590(13) Uani 1 1 d . . . .
H18A H 0.3696 0.3840 0.0358 0.071 Uiso 1 1 calc R . . .
H18B H 0.3052 0.4382 -0.0518 0.071 Uiso 1 1 calc R . . .
C19 C 0.3332(3) 0.5533(5) 0.0467(3) 0.0595(13) Uani 1 1 d . . . .
C20 C 0.3126(4) 0.5308(6) 0.1196(4) 0.0747(17) Uani 1 1 d . . . .
H20 H 0.3145 0.4557 0.1391 0.090 Uiso 1 1 calc R . . .
C21 C 0.2899(5) 0.6182(7) 0.1611(4) 0.0840(19) Uani 1 1 d D . . .
C22 C 0.2832(5) 0.7305(7) 0.1340(5) 0.0874(19) Uani 1 1 d . . . .
C23 C 0.3035(4) 0.7494(5) 0.0646(4) 0.0702(16) Uani 1 1 d D . . .
C24 C 0.3280(4) 0.6658(5) 0.0190(3) 0.0621(14) Uani 1 1 d . . . .
H24 H 0.3407 0.6842 -0.0293 0.075 Uiso 1 1 calc R . . .
C25 C 0.6421(4) 0.5401(5) 0.2717(4) 0.0631(14) Uani 1 1 d . . . .
C26 C 0.5652(4) 0.6365(5) 0.2444(4) 0.0733(16) Uani 1 1 d . . . .
H26A H 0.5609 0.6725 0.2938 0.110 Uiso 1 1 calc GR . . .
H26B H 0.5012 0.6052 0.2101 0.110 Uiso 1 1 calc GR . . .
H26C H 0.5851 0.6924 0.2122 0.110 Uiso 1 1 calc GR . . .
C27 C 0.6072(5) 0.4434(6) 0.3113(4) 0.0856(19) Uani 1 1 d . . . .
H27A H 0.6554 0.3822 0.3253 0.128 Uiso 1 1 calc GR . . .
H27B H 0.5441 0.4155 0.2722 0.128 Uiso 1 1 calc GR . . .
H27C H 0.5995 0.4701 0.3620 0.128 Uiso 1 1 calc GR . . .
C28 C 0.9465(4) 0.3182(5) 0.3565(3) 0.0613(14) Uani 1 1 d . . . .
C29 C 1.0074(5) 0.2211(6) 0.3803(4) 0.0857(19) Uani 1 1 d . . . .
H29 H 1.0238 0.1839 0.3387 0.103 Uiso 1 1 calc R . . .
C30 C 1.0439(6) 0.1776(9) 0.4594(6) 0.118(3) Uani 1 1 d . . . .
H30 H 1.0849 0.1129 0.4722 0.142 Uiso 1 1 calc R . . .
C31 C 1.0189(8) 0.2317(12) 0.5211(7) 0.138(4) Uani 1 1 d . . . .
H31 H 1.0408 0.2018 0.5758 0.166 Uiso 1 1 calc R . . .
C32 C 0.9592(8) 0.3339(10) 0.5007(6) 0.133(3) Uani 1 1 d . . . .
H32 H 0.9448 0.3736 0.5423 0.159 Uiso 1 1 calc R . . .
C33 C 0.9233(5) 0.3727(6) 0.4170(4) 0.0861(19) Uani 1 1 d . . . .
H33 H 0.8825 0.4375 0.4025 0.103 Uiso 1 1 calc R . . .
C34 C 1.0392(4) 0.5258(6) 0.3060(4) 0.0730(16) Uani 1 1 d . . . .
H34A H 1.0991 0.5529 0.3001 0.110 Uiso 1 1 calc GR . . .
H34B H 1.0541 0.5023 0.3637 0.110 Uiso 1 1 calc GR . . .
H34C H 0.9905 0.5865 0.2916 0.110 Uiso 1 1 calc GR . . .
C35 C 0.9977(7) 0.7525(7) 0.0206(5) 0.104(2) Uani 1 1 d . . . .
H35A H 1.0167 0.7485 0.0811 0.156 Uiso 1 1 calc GR . . .
H35B H 0.9518 0.8151 -0.0014 0.156 Uiso 1 1 calc GR . . .
H35C H 1.0561 0.7647 0.0074 0.156 Uiso 1 1 calc GR . . .
C36 C 1.0685(5) 0.5751(7) -0.1158(5) 0.104(2) Uani 1 1 d . . . .
H36A H 1.1043 0.5820 -0.0556 0.156 Uiso 1 1 calc GR . . .
H36B H 1.1137 0.5867 -0.1446 0.156 Uiso 1 1 calc GR . . .
H36C H 1.0396 0.4996 -0.1286 0.156 Uiso 1 1 calc GR . . .
C37 C 0.6320(6) 0.7238(9) -0.3073(5) 0.121(3) Uani 1 1 d . . . .
H37A H 0.5681 0.6945 -0.3436 0.182 Uiso 1 1 calc GR . . .
H37B H 0.6839 0.6855 -0.3199 0.182 Uiso 1 1 calc GR . . .
H37C H 0.6350 0.8050 -0.3165 0.182 Uiso 1 1 calc GR . . .
C38 C 0.5367(5) 0.4919(5) -0.2704(4) 0.0763(17) Uani 1 1 d . . . .
H38A H 0.5788 0.5186 -0.2990 0.114 Uiso 1 1 calc GR . . .
H38B H 0.4832 0.4465 -0.3088 0.114 Uiso 1 1 calc GR . . .
H38C H 0.5753 0.4458 -0.2225 0.114 Uiso 1 1 calc GR . . .
C39 C 0.3163(4) 0.5460(5) -0.3311(3) 0.0700(16) Uani 1 1 d . . . .
H39 H 0.3298 0.4662 -0.3422 0.084 Uiso 1 1 calc R . . .
C40 C 0.2114(5) 0.5497(6) -0.3255(5) 0.097(2) Uani 1 1 d . . . .
H40A H 0.2120 0.5044 -0.2780 0.145 Uiso 1 1 calc GR . . .
H40B H 0.1627 0.5190 -0.3768 0.145 Uiso 1 1 calc GR . . .
H40C H 0.1946 0.6279 -0.3183 0.145 Uiso 1 1 calc GR . . .
C41 C 0.3261(6) 0.6199(7) -0.4000(4) 0.101(2) Uani 1 1 d . . . .
H41A H 0.3951 0.6171 -0.3957 0.122 Uiso 1 1 calc R . . .
H41B H 0.3117 0.6989 -0.3899 0.122 Uiso 1 1 calc R . . .
C42 C 0.2589(7) 0.5875(9) -0.4905(5) 0.139(3) Uani 1 1 d . . . .
H42A H 0.1903 0.5890 -0.4958 0.208 Uiso 1 1 calc GR . . .
H42B H 0.2757 0.5116 -0.5032 0.208 Uiso 1 1 calc GR . . .
H42C H 0.2685 0.6416 -0.5296 0.208 Uiso 1 1 calc GR . . .
Cl1 Cl 0.2646(5) 0.5863(6) 0.2515(3) 0.1357(16) Uani 0.866(17) 1 d . P A 1
Cl2 Cl 0.3018(3) 0.8935(2) 0.0253(4) 0.0977(12) Uani 0.866(17) 1 d . P A 1
O3 O 0.7192(6) 0.3045(4) 0.1989(5) 0.0600(15) Uani 0.866(17) 1 d . P A 1
Cl1A Cl 0.304(3) 0.567(4) 0.2680(17) 0.1357(16) Uani 0.134(17) 1 d D P A 2
Cl2A Cl 0.300(2) 0.8944(17) 0.057(2) 0.0977(12) Uani 0.134(17) 1 d D P A 2
O3A O 0.763(3) 0.307(3) 0.231(3) 0.0600(15) Uani 0.134(17) 1 d . P A 2
H2 H 0.461(7) 0.606(8) -0.095(5) 0.14(3) Uiso 1 1 d . . . .

loop_
_atom_site_aniso_label
_atom_site_aniso_U_11
_atom_site_aniso_U_22
_atom_site_aniso_U_33
_atom_site_aniso_U_23
_atom_site_aniso_U_13
_atom_site_aniso_U_12
O1 0.102(4) 0.136(5) 0.143(5) -0.042(4) 0.072(4) -0.017(3)
O2 0.067(2) 0.064(2) 0.056(2) 0.0074(18) 0.0117(17) -0.0092(19)
O4 0.058(2) 0.063(2) 0.058(2) -0.0039(17) 0.0198(17) -0.0002(18)
O5 0.0374(17) 0.0489(17) 0.0448(16) 0.0010(14) 0.0114(13) 0.0031(15)
O6 0.059(2) 0.079(3) 0.073(2) 0.014(2) 0.0337(19) 0.013(2)
O7 0.055(2) 0.059(2) 0.061(2) -0.0165(18) 0.0201(17) 0.0021(17)
O8 0.083(3) 0.052(2) 0.066(2) -0.0103(18) 0.0139(19) -0.009(2)
N1 0.039(2) 0.052(2) 0.053(2) 0.002(2) 0.0119(18) -0.0078(18)
N2 0.052(2) 0.048(2) 0.050(2) 0.002(2) 0.0121(19) -0.006(2)
N3 0.051(2) 0.054(2) 0.053(2) -0.0060(19) 0.0166(19) 0.004(2)
C1 0.050(3) 0.051(3) 0.052(3) 0.001(2) 0.010(2) 0.008(2)
C2 0.042(3) 0.040(3) 0.048(3) 0.009(2) 0.015(2) 0.004(2)
C3 0.039(3) 0.047(3) 0.053(3) 0.005(2) 0.014(2) -0.006(2)
C4 0.039(3) 0.047(3) 0.040(2) 0.001(2) 0.0123(19) -0.005(2)
C5 0.048(3) 0.056(3) 0.040(3) -0.001(2) 0.009(2) 0.003(2)
C6 0.052(3) 0.063(3) 0.051(3) 0.000(2) 0.021(2) 0.008(2)
C7 0.051(3) 0.059(3) 0.058(3) -0.001(3) 0.022(2) 0.007(3)
C8 0.059(3) 0.070(4) 0.062(3) -0.003(3) 0.025(3) 0.002(3)
C9 0.052(3) 0.051(3) 0.062(3) 0.001(3) 0.020(2) 0.001(2)
C10 0.056(3) 0.069(4) 0.062(3) 0.010(3) 0.025(3) -0.004(3)
C11 0.051(3) 0.062(3) 0.077(4) 0.007(3) 0.028(3) -0.004(3)
C12 0.067(4) 0.079(4) 0.080(4) 0.009(3) 0.030(3) -0.007(3)
C13 0.061(4) 0.071(4) 0.068(4) 0.015(3) 0.034(3) 0.006(3)
C14 0.064(4) 0.058(3) 0.052(3) 0.010(2) 0.023(3) 0.008(3)
C15 0.047(3) 0.055(3) 0.044(3) -0.005(2) 0.008(2) 0.003(2)
C16 0.050(3) 0.044(3) 0.047(3) -0.011(2) 0.009(2) -0.002(2)
C17 0.046(3) 0.051(3) 0.055(3) -0.004(3) 0.008(2) 0.004(2)
C18 0.041(3) 0.065(3) 0.063(3) -0.003(3) 0.010(2) -0.003(3)
C19 0.038(3) 0.070(3) 0.068(3) 0.001(3) 0.017(2) -0.001(3)
C20 0.048(3) 0.096(5) 0.083(4) 0.004(4) 0.028(3) -0.008(3)
C21 0.062(4) 0.111(6) 0.087(5) -0.009(4) 0.038(3) -0.016(4)
C22 0.058(4) 0.105(6) 0.100(5) -0.011(5) 0.029(4) -0.011(4)
C23 0.049(3) 0.083(4) 0.079(4) -0.006(3) 0.025(3) -0.002(3)
C24 0.054(3) 0.070(4) 0.060(3) 0.003(3) 0.019(3) 0.005(3)
C25 0.056(3) 0.057(3) 0.076(4) -0.003(3) 0.024(3) -0.003(3)
C26 0.058(4) 0.083(4) 0.082(4) -0.011(3) 0.031(3) -0.003(3)
C27 0.102(5) 0.079(4) 0.088(4) -0.006(4) 0.050(4) -0.012(4)
C28 0.048(3) 0.072(4) 0.056(3) 0.015(3) 0.010(3) -0.003(3)
C29 0.083(4) 0.090(5) 0.077(5) 0.004(4) 0.021(3) 0.007(4)
C30 0.088(6) 0.134(7) 0.109(7) 0.053(6) 0.010(5) 0.012(5)
C31 0.109(7) 0.185(11) 0.104(7) 0.074(8) 0.021(6) 0.006(7)
C32 0.153(9) 0.164(9) 0.083(6) 0.009(6) 0.045(6) 0.008(8)
C33 0.092(5) 0.098(5) 0.064(4) 0.014(4) 0.025(3) 0.018(4)
C34 0.063(3) 0.096(4) 0.065(3) 0.001(3) 0.029(3) -0.007(3)
C35 0.131(7) 0.092(5) 0.095(5) -0.002(4) 0.050(5) -0.021(5)
C36 0.085(5) 0.109(6) 0.128(6) 0.016(5) 0.050(4) 0.008(5)
C37 0.100(6) 0.159(8) 0.099(6) 0.011(5) 0.031(5) -0.013(6)
C38 0.082(4) 0.071(4) 0.076(4) -0.010(3) 0.029(3) 0.009(3)
C39 0.075(4) 0.058(3) 0.056(3) -0.001(3) 0.001(3) 0.006(3)
C40 0.067(4) 0.081(4) 0.106(5) -0.017(4) -0.010(4) -0.002(4)
C41 0.119(6) 0.097(5) 0.063(4) -0.006(4) 0.005(4) 0.005(4)
C42 0.162(8) 0.157(9) 0.071(5) 0.004(5) 0.014(5) 0.007(7)
Cl1 0.120(4) 0.188(3) 0.130(2) -0.016(2) 0.083(3) -0.025(3)
Cl2 0.1025(14) 0.0779(11) 0.128(3) -0.0025(15) 0.060(2) 0.0156(10)
O3 0.041(4) 0.046(2) 0.079(4) 0.006(2) 0.007(3) -0.004(2)
Cl1A 0.120(4) 0.188(3) 0.130(2) -0.016(2) 0.083(3) -0.025(3)
Cl2A 0.1025(14) 0.0779(11) 0.128(3) -0.0025(15) 0.060(2) 0.0156(10)
O3A 0.041(4) 0.046(2) 0.079(4) 0.006(2) 0.007(3) -0.004(2)

loop_
_atom_type_symbol
_atom_type_description
_atom_type_scat_dispersion_real
_atom_type_scat_dispersion_imag
_atom_type_scat_source
C C 0.0033 0.0016 'International Tables Vol C Tables 4.2.6.8 and 6.1.1.4'
H H 0.0000 0.0000 'International Tables Vol C Tables 4.2.6.8 and 6.1.1.4'
Cl Cl 0.1484 0.1585 'International Tables Vol C Tables 4.2.6.8 and 6.1.1.4'
N N 0.0061 0.0033 'International Tables Vol C Tables 4.2.6.8 and 6.1.1.4'
O O 0.0106 0.0060 'International Tables Vol C Tables 4.2.6.8 and 6.1.1.4'

loop_
_geom_angle_atom_site_label_1
_geom_angle_atom_site_label_2
_geom_angle_atom_site_label_3
_geom_angle
C22 O1 H1 109.5
C25 O4 H4 109.5
C4 O5 C5 117.3(4)
C11 O6 C36 113.0(5)
C2 N1 H1A 118.8
C2 N1 C3 122.4(4)
C3 N1 H1A 118.8
C1 N2 H2 125(6)
C17 N2 C1 121.8(5)
C17 N2 H2 111(6)
C15 N3 C16 118.1(4)
C15 N3 C38 122.9(4)
C38 N3 C16 118.1(4)
N2 C1 H1B 108.2
N2 C1 C2 106.2(4)
N2 C1 C18 111.4(4)
C2 C1 H1B 108.2
C2 C1 C18 114.3(4)
C18 C1 H1B 108.2
O2 C2 N1 122.8(4)
O2 C2 C1 121.3(4)
N1 C2 C1 115.8(4)
N1 C3 H3 107.1
N1 C3 C4 108.3(4)
N1 C3 C25 112.9(4)
C4 C3 H3 107.1
C4 C3 C25 113.9(4)
C25 C3 H3 107.1
O5 C4 C3 111.8(4)
O3 C4 O5 125.0(5)
O3 C4 C3 123.2(5)
O3A C4 O5 95(2)
O3A C4 C3 150(2)
O5 C5 H5 109.4
O5 C5 C6 104.8(4)
O5 C5 C28 109.9(4)
C6 C5 H5 109.4
C28 C5 H5 109.4
C28 C5 C6 113.8(4)
C5 C6 H6 105.5
C7 C6 C5 109.2(4)
C7 C6 H6 105.5
C7 C6 C34 117.1(5)
C34 C6 C5 113.0(4)
C34 C6 H6 105.5
C6 C7 H7 116.7
C8 C7 C6 126.6(5)
C8 C7 H7 116.7
C7 C8 H8 119.0
C7 C8 C9 122.0(5)
C9 C8 H8 119.0
C8 C9 H9 116.1
C10 C9 C8 127.7(5)
C10 C9 H9 116.1
C9 C10 C11 119.5(5)
C9 C10 C35 124.1(5)
C35 C10 C11 116.2(5)
O6 C11 C10 111.4(4)
O6 C11 H11 108.5
O6 C11 C12 105.5(4)
C10 C11 H11 108.5
C12 C11 C10 114.3(5)
C12 C11 H11 108.5
C11 C12 H12A 108.4
C11 C12 H12B 108.4
H12A C12 H12B 107.5
C13 C12 C11 115.5(5)
C13 C12 H12A 108.4
C13 C12 H12B 108.4
C12 C13 H13 117.1
C14 C13 C12 125.7(5)
C14 C13 H13 117.1
C13 C14 C15 120.7(5)
C13 C14 C37 124.2(6)
C15 C14 C37 115.1(5)
O7 C15 N3 122.3(5)
O7 C15 C14 121.3(4)
N3 C15 C14 116.3(4)
N3 C16 H16 107.2
N3 C16 C17 107.9(4)
N3 C16 C39 113.3(4)
C17 C16 H16 107.2
C17 C16 C39 113.7(4)
C39 C16 H16 107.2
O8 C17 N2 123.8(5)
O8 C17 C16 120.3(4)
N2 C17 C16 115.9(4)
C1 C18 H18A 108.1
C1 C18 H18B 108.1
C1 C18 C19 116.6(4)
H18A C18 H18B 107.3
C19 C18 H18A 108.1
C19 C18 H18B 108.1
C20 C19 C18 119.1(5)
C24 C19 C18 122.6(5)
C24 C19 C20 118.3(6)
C19 C20 H20 120.1
C21 C20 C19 119.8(6)
C21 C20 H20 120.1
C20 C21 C22 122.7(6)
C20 C21 Cl1 118.3(7)
C20 C21 Cl1A 108.3(16)
C22 C21 Cl1 119.0(6)
C22 C21 Cl1A 127.1(17)
O1 C22 C21 125.3(7)
C23 C22 O1 118.5(7)
C23 C22 C21 116.2(7)
C22 C23 C24 124.9(7)
C22 C23 Cl2 120.2(6)
C22 C23 Cl2A 103.0(13)
C24 C23 Cl2 114.9(5)
C24 C23 Cl2A 132.0(13)
C19 C24 H24 120.9
C23 C24 C19 118.1(5)
C23 C24 H24 120.9
O4 C25 C3 108.1(4)
O4 C25 C26 109.7(4)
O4 C25 C27 106.7(5)
C26 C25 C3 109.2(4)
C27 C25 C3 111.8(4)
C27 C25 C26 111.2(5)
C25 C26 H26A 109.5
C25 C26 H26B 109.5
C25 C26 H26C 109.5
H26A C26 H26B 109.5
H26A C26 H26C 109.5
H26B C26 H26C 109.5
C25 C27 H27A 109.5
C25 C27 H27B 109.5
C25 C27 H27C 109.5
H27A C27 H27B 109.5
H27A C27 H27C 109.5
H27B C27 H27C 109.5
C29 C28 C5 118.1(6)
C33 C28 C5 123.9(5)
C33 C28 C29 117.8(5)
C28 C29 H29 117.9
C30 C29 C28 124.2(8)
C30 C29 H29 117.9
C29 C30 H30 120.9
C29 C30 C31 118.1(9)
C31 C30 H30 120.9
C30 C31 H31 120.1
C30 C31 C32 119.9(8)
C32 C31 H31 120.1
C31 C32 H32 120.8
C33 C32 C31 118.4(9)
C33 C32 H32 120.8
C28 C33 C32 121.4(7)
C28 C33 H33 119.3
C32 C33 H33 119.3
C6 C34 H34A 109.5
C6 C34 H34B 109.5
C6 C34 H34C 109.5
H34A C34 H34B 109.5
H34A C34 H34C 109.5
H34B C34 H34C 109.5
C10 C35 H35A 109.5
C10 C35 H35B 109.5
C10 C35 H35C 109.5
H35A C35 H35B 109.5
H35A C35 H35C 109.5
H35B C35 H35C 109.5
O6 C36 H36A 109.5
O6 C36 H36B 109.5
O6 C36 H36C 109.5
H36A C36 H36B 109.5
H36A C36 H36C 109.5
H36B C36 H36C 109.5
C14 C37 H37A 109.5
C14 C37 H37B 109.5
C14 C37 H37C 109.5
H37A C37 H37B 109.5
H37A C37 H37C 109.5
H37B C37 H37C 109.5
N3 C38 H38A 109.5
N3 C38 H38B 109.5
N3 C38 H38C 109.5
H38A C38 H38B 109.5
H38A C38 H38C 109.5
H38B C38 H38C 109.5
C16 C39 H39 107.9
C16 C39 C40 107.7(5)
C40 C39 H39 107.9
C41 C39 C16 111.2(5)
C41 C39 H39 107.9
C41 C39 C40 114.2(5)
C39 C40 H40A 109.5
C39 C40 H40B 109.5
C39 C40 H40C 109.5
H40A C40 H40B 109.5
H40A C40 H40C 109.5
H40B C40 H40C 109.5
C39 C41 H41A 108.3
C39 C41 H41B 108.3
C39 C41 C42 115.8(7)
H41A C41 H41B 107.4
C42 C41 H41A 108.3
C42 C41 H41B 108.3
C41 C42 H42A 109.5
C41 C42 H42B 109.5
C41 C42 H42C 109.5
H42A C42 H42B 109.5
H42A C42 H42C 109.5
H42B C42 H42C 109.5

loop_
_geom_bond_atom_site_label_1
_geom_bond_atom_site_label_2
_geom_bond_distance
O1 H1 0.8200
O1 C22 1.374(9)
O2 C2 1.216(5)
O4 H4 0.8200
O4 C25 1.424(6)
O5 C4 1.325(5)
O5 C5 1.460(6)
O6 C11 1.409(6)
O6 C36 1.430(8)
O7 C15 1.193(6)
O8 C17 1.240(6)
N1 H1A 0.8600
N1 C2 1.334(6)
N1 C3 1.445(6)
N2 C1 1.485(6)
N2 C17 1.303(6)
N2 H2 0.85(9)
N3 C15 1.374(6)
N3 C16 1.468(6)
N3 C38 1.442(7)
C1 H1B 0.9800
C1 C2 1.503(6)
C1 C18 1.525(7)
C3 H3 0.9800
C3 C4 1.508(7)
C3 C25 1.550(7)
C4 O3 1.199(6)
C4 O3A 1.17(4)
C5 H5 0.9800
C5 C6 1.537(7)
C5 C28 1.515(7)
C6 H6 0.9800
C6 C7 1.481(7)
C6 C34 1.506(7)
C7 H7 0.9300
C7 C8 1.309(7)
C8 H8 0.9300
C8 C9 1.473(7)
C9 H9 0.9300
C9 C10 1.321(7)
C10 C11 1.530(8)
C10 C35 1.455(9)
C11 H11 0.9800
C11 C12 1.512(8)
C12 H12A 0.9700
C12 H12B 0.9700
C12 C13 1.488(8)
C13 H13 0.9300
C13 C14 1.307(8)
C14 C15 1.492(7)
C14 C37 1.506(9)
C16 H16 0.9800
C16 C17 1.529(7)
C16 C39 1.538(7)
C18 H18A 0.9700
C18 H18B 0.9700
C18 C19 1.540(8)
C19 C20 1.401(8)
C19 C24 1.382(8)
C20 H20 0.9300
C20 C21 1.344(9)
C21 C22 1.375(10)
C21 Cl1 1.745(8)
C21 Cl1A 1.85(2)
C22 C23 1.334(9)
C23 C24 1.368(8)
C23 Cl2 1.799(8)
C23 Cl2A 1.689(19)
C24 H24 0.9300
C25 C26 1.520(8)
C25 C27 1.491(8)
C26 H26A 0.9600
C26 H26B 0.9600
C26 H26C 0.9600
C27 H27A 0.9600
C27 H27B 0.9600
C27 H27C 0.9600
C28 C29 1.393(9)
C28 C33 1.351(9)
C29 H29 0.9300
C29 C30 1.346(10)
C30 H30 0.9300
C30 C31 1.380(14)
C31 H31 0.9300
C31 C32 1.431(14)
C32 H32 0.9300
C32 C33 1.393(11)
C33 H33 0.9300
C34 H34A 0.9600
C34 H34B 0.9600
C34 H34C 0.9600
C35 H35A 0.9600
C35 H35B 0.9600
C35 H35C 0.9600
C36 H36A 0.9600
C36 H36B 0.9600
C36 H36C 0.9600
C37 H37A 0.9600
C37 H37B 0.9600
C37 H37C 0.9600
C38 H38A 0.9600
C38 H38B 0.9600
C38 H38C 0.9600
C39 H39 0.9800
C39 C40 1.551(9)
C39 C41 1.501(9)
C40 H40A 0.9600
C40 H40B 0.9600
C40 H40C 0.9600
C41 H41A 0.9700
C41 H41B 0.9700
C41 C42 1.527(10)
C42 H42A 0.9600
C42 H42B 0.9600
C42 H42C 0.9600

loop_
_geom_torsion_atom_site_label_1
_geom_torsion_atom_site_label_2
_geom_torsion_atom_site_label_3
_geom_torsion_atom_site_label_4
_geom_torsion
O1 C22 C23 C24 -178.8(6)
O1 C22 C23 Cl2 2.3(8)
O1 C22 C23 Cl2A 5.6(13)
O5 C5 C6 C7 -68.2(5)
O5 C5 C6 C34 64.0(5)
O5 C5 C28 C29 166.5(5)
O5 C5 C28 C33 -17.2(7)
O6 C11 C12 C13 168.7(5)
N1 C3 C4 O5 151.7(4)
N1 C3 C4 O3 -27.1(7)
N1 C3 C4 O3A -56(5)
N1 C3 C25 O4 -175.4(4)
N1 C3 C25 C26 -56.1(5)
N1 C3 C25 C27 67.3(6)
N2 C1 C2 O2 7.4(6)
N2 C1 C2 N1 -174.4(4)
N2 C1 C18 C19 -78.8(5)
N3 C16 C17 O8 -104.8(5)
N3 C16 C17 N2 73.6(5)
N3 C16 C39 C40 -175.3(4)
N3 C16 C39 C41 -49.5(6)
C1 N2 C17 O8 6.8(8)
C1 N2 C17 C16 -171.5(4)
C1 C18 C19 C20 -130.0(5)
C1 C18 C19 C24 49.8(7)
C2 N1 C3 C4 -120.6(4)
C2 N1 C3 C25 112.2(5)
C2 C1 C18 C19 41.6(6)
C3 N1 C2 O2 -7.6(7)
C3 N1 C2 C1 174.3(4)
C4 O5 C5 C6 144.7(4)
C4 O5 C5 C28 -92.7(5)
C4 C3 C25 O4 60.4(5)
C4 C3 C25 C26 179.7(4)
C4 C3 C25 C27 -56.8(6)
C5 O5 C4 C3 -177.1(4)
C5 O5 C4 O3 1.7(7)
C5 O5 C4 O3A 17(2)
C5 C6 C7 C8 135.7(5)
C5 C28 C29 C30 177.0(7)
C5 C28 C33 C32 -176.0(7)
C6 C5 C28 C29 -76.3(6)
C6 C5 C28 C33 100.0(6)
C6 C7 C8 C9 177.9(5)
C7 C8 C9 C10 -178.4(5)
C8 C9 C10 C11 178.6(5)
C8 C9 C10 C35 2.7(10)
C9 C10 C11 O6 -120.2(5)
C9 C10 C11 C12 120.4(6)
C10 C11 C12 C13 -68.7(7)
C11 C12 C13 C14 -132.1(6)
C12 C13 C14 C15 -179.3(5)
C12 C13 C14 C37 -0.3(10)
C13 C14 C15 O7 62.1(7)
C13 C14 C15 N3 -121.3(5)
C15 N3 C16 C17 -96.7(5)
C15 N3 C16 C39 136.5(4)
C16 N3 C15 O7 9.5(7)
C16 N3 C15 C14 -167.0(4)
C16 C39 C41 C42 175.2(6)
C17 N2 C1 C2 152.4(4)
C17 N2 C1 C18 -82.5(6)
C17 C16 C39 C40 61.0(6)
C17 C16 C39 C41 -173.2(5)
C18 C1 C2 O2 -115.8(5)
C18 C1 C2 N1 62.3(6)
C18 C19 C20 C21 178.8(5)
C18 C19 C24 C23 -179.4(5)
C19 C20 C21 C22 1.8(9)
C19 C20 C21 Cl1 -180.0(5)
C19 C20 C21 Cl1A -163.3(14)
C20 C19 C24 C23 0.5(8)
C20 C21 C22 O1 178.2(6)
C20 C21 C22 C23 -1.9(9)
C21 C22 C23 C24 1.3(9)
C21 C22 C23 Cl2 -177.7(5)
C21 C22 C23 Cl2A -174.4(13)
C22 C23 C24 C19 -0.6(9)
C24 C19 C20 C21 -1.0(8)
C25 C3 C4 O5 -81.7(5)
C25 C3 C4 O3 99.5(6)
C25 C3 C4 O3A 70(5)
C28 C5 C6 C7 171.7(4)
C28 C5 C6 C34 -56.1(6)
C28 C29 C30 C31 0.7(13)
C29 C28 C33 C32 0.4(10)
C29 C30 C31 C32 -2.6(14)
C30 C31 C32 C33 3.4(15)
C31 C32 C33 C28 -2.3(13)
C33 C28 C29 C30 0.5(10)
C34 C6 C7 C8 5.6(8)
C35 C10 C11 O6 56.0(7)
C35 C10 C11 C12 -63.4(7)
C36 O6 C11 C10 64.4(6)
C36 O6 C11 C12 -171.1(5)
C37 C14 C15 O7 -117.0(6)
C37 C14 C15 N3 59.6(7)
C38 N3 C15 O7 -159.4(5)
C38 N3 C15 C14 24.1(7)
C38 N3 C16 C17 72.7(5)
C38 N3 C16 C39 -54.0(6)
C39 C16 C17 O8 21.8(7)
C39 C16 C17 N2 -159.9(5)
C40 C39 C41 C42 -62.7(8)
Cl1 C21 C22 O1 0.0(9)
Cl1 C21 C22 C23 179.9(5)
Cl2 C23 C24 C19 178.4(4)
Cl1A C21 C22 O1 -19.7(18)
Cl1A C21 C22 C23 160.2(16)
Cl2A C23 C24 C19 173.7(16)
